data_7052548
loop_
_publ_author_name
'Yang, Xiaoping'
'Jones, Richard A.'
'Oye, Michael M.'
'Wiester, Michael'
'Lai, Rachel J.'

_publ_section_title
;
 Influence of metal--ligand ratio on benzimidazole based luminescent
 lanthanide complexes: 3-D network structures and chloride anion
 binding
;
_journal_issue 2
_journal_name_full 'New Journal of Chemistry'
_journal_page_first 310
_journal_paper_doi 10.1039/c0nj00518e
_journal_volume 35
_journal_year 2011
_chemical_formula_moiety 'C32 H38 Br2 Cl6 Gd2 N4 O8'
_chemical_formula_sum 'C32 H38 Br2 Cl6 Gd2 N4 O8'
_chemical_formula_weight 1293.68
_chemical_name_systematic
;
?
;
_space_group_IT_number 14
_symmetry_cell_setting monoclinic
_symmetry_space_group_name_Hall '-P 2ybc'
_symmetry_space_group_name_H-M 'P 1 21/c 1'
_atom_sites_solution_hydrogens geom
_atom_sites_solution_primary direct
_atom_sites_solution_secondary difmap
_audit_creation_method SHELXL-97
_cell_angle_alpha 90.00
_cell_angle_beta 98.52(3)
_cell_angle_gamma 90.00
_cell_formula_units_Z 2
_cell_length_a 12.326(3)
_cell_length_b 23.037(5)
_cell_length_c 7.3627(15)
_cell_measurement_reflns_used 4228
_cell_measurement_temperature 153(2)
_cell_measurement_theta_max 27.48
_cell_measurement_theta_min 2.91
_cell_volume 2067.6(8)
_computing_cell_refinement 'Collect software, Nonius B.V. 1998'
_computing_data_collection 'Collect software, Nonius B.V. 1998'
_computing_data_reduction
;
DENZO and Scalepack (Otwinoski and Minor, 1997)
;
_computing_molecular_graphics 'XL SHELXTL/PC, Siemens Analytical'
_computing_structure_refinement 'XL SHELXTL/PC, Siemens Analytical'
_computing_structure_solution
;

SIR97 - Altomare A., Burla M.C., Camalli M., Cascarano G.L., Giacovazzo C.,
Guagliardi A., Moliterni A.G.G., Polidori G.,Spagna R.
;
_diffrn_ambient_temperature 153(2)
_diffrn_measured_fraction_theta_full 0.977
_diffrn_measured_fraction_theta_max 0.986
_diffrn_measurement_device_type CCD
_diffrn_measurement_method \w-scans
_diffrn_radiation_monochromator graphite
_diffrn_radiation_source 'fine-focus sealed tube'
_diffrn_radiation_type MoK\a
_diffrn_radiation_wavelength 0.71073
_diffrn_reflns_av_R_equivalents 0.0522
_diffrn_reflns_av_sigmaI/netI 0.0704
_diffrn_reflns_limit_h_max 14
_diffrn_reflns_limit_h_min -14
_diffrn_reflns_limit_k_max 27
_diffrn_reflns_limit_k_min -27
_diffrn_reflns_limit_l_max 8
_diffrn_reflns_limit_l_min -8
_diffrn_reflns_number 6822
_diffrn_reflns_theta_full 24.99
_diffrn_reflns_theta_max 24.99
_diffrn_reflns_theta_min 2.93
_exptl_absorpt_coefficient_mu 5.552
_exptl_absorpt_correction_T_max 0.6650
_exptl_absorpt_correction_T_min 0.4703
_exptl_absorpt_correction_type gaussian
_exptl_absorpt_process_details
;
Absorption correction given as Gaussian
;
_exptl_crystal_colour Yellow
_exptl_crystal_density_diffrn 2.078
_exptl_crystal_density_method 'not measured'
_exptl_crystal_description Block
_exptl_crystal_F_000 1244
_exptl_crystal_size_max 0.16
_exptl_crystal_size_mid 0.15
_exptl_crystal_size_min 0.08
_refine_diff_density_max 2.857
_refine_diff_density_min -1.565
_refine_diff_density_rms 0.279
_refine_ls_extinction_method none
_refine_ls_goodness_of_fit_ref 1.023
_refine_ls_hydrogen_treatment constr
_refine_ls_matrix_type full
_refine_ls_number_parameters 244
_refine_ls_number_reflns 3587
_refine_ls_number_restraints 0
_refine_ls_restrained_S_all 1.023
_refine_ls_R_factor_all 0.1024
_refine_ls_R_factor_gt 0.0770
_refine_ls_shift/su_max 0.000
_refine_ls_shift/su_mean 0.000
_refine_ls_structure_factor_coef Fsqd
_refine_ls_weighting_details 'calc w=1/[\s^2^(Fo^2^)+(0.0835P)^2^+3.7709P] where P=(Fo^2^+2Fc^2^)/3'
_refine_ls_weighting_scheme calc
_refine_ls_wR_factor_gt 0.1942
_refine_ls_wR_factor_ref 0.2085
_reflns_number_gt 2661
_reflns_number_total 3587
_reflns_threshold_expression >2sigma(I)
_cod_data_source_file C0NJ00518E.TXT
_cod_data_source_block complex-3
_cod_depositor_comments
;
The following automatic conversions were performed:
'_symmetry_cell_setting' value 'Monoclinic' changed to 'monoclinic'
according to '/home/saulius/struct/CIF-dictionaries/cif_core.dic'
dictionary named 'cif_core.dic' version 2.4.1 from
2010-06-29.

'_exptl_absorpt_correction_type' value 'Gaussian' changed to
'gaussian' according to
'/home/saulius/struct/CIF-dictionaries/cif_core.dic' dictionary named
'cif_core.dic' version 2.4.1 from 2010-06-29.

Automatic conversion script
Id: cif_fix_enum 1555 2011-01-17 13:19:09Z saulius 
;
_cod_original_cell_volume 2067.6(7)
_cod_original_sg_symbol_H-M P2(1)/c
_cod_database_code 7052548

loop_
_symmetry_equiv_pos_as_xyz
'x, y, z'
'-x, y+1/2, -z+1/2'
'-x, -y, -z'
'x, -y-1/2, z-1/2'

loop_
_atom_site_label
_atom_site_type_symbol
_atom_site_fract_x
_atom_site_fract_y
_atom_site_fract_z
_atom_site_U_iso_or_equiv
_atom_site_adp_type
_atom_site_occupancy
_atom_site_symmetry_multiplicity
_atom_site_calc_flag
_atom_site_refinement_flags
_atom_site_disorder_assembly
_atom_site_disorder_group
Gd1 Gd 1.17039(6) -0.03168(3) 0.12971(11) 0.0284(3) Uani 1 1 d U . .
Br1 Br 1.45627(13) -0.32305(7) 0.1152(2) 0.0343(4) Uani 1 1 d U . .
Cl3 Cl 0.9446(3) -0.05679(17) 0.0910(6) 0.0363(9) Uani 1 1 d U . .
Cl2 Cl 1.1482(3) -0.08125(16) -0.2240(5) 0.0348(9) Uani 1 1 d U . .
Cl1 Cl 1.3274(4) 0.04499(17) 0.1098(7) 0.0425(10) Uani 1 1 d U . .
N1 N 1.0277(10) -0.2911(5) 0.2698(16) 0.025(3) Uani 1 1 d U . .
H1A H 1.0599 -0.3242 0.2676 0.030 Uiso 1 1 calc R . .
N2 N 0.9979(10) -0.1982(5) 0.2492(17) 0.027(3) Uani 1 1 d U . .
O1 O 1.3450(8) -0.1017(4) 0.1241(15) 0.032(2) Uani 1 1 d U . .
O2 O 1.1510(9) -0.1254(4) 0.2025(15) 0.032(2) Uani 1 1 d U . .
H2A H 1.0870 -0.1336 0.2506 0.038 Uiso 1 1 calc R . .
O3 O 1.0890(10) 0.0277(5) 0.3429(16) 0.040(3) Uani 1 1 d U . .
H3C H 1.0403 0.0433 0.2716 0.048 Uiso 1 1 calc R . .
O4 O 1.2695(9) -0.0422(5) 0.4441(16) 0.039(3) Uani 1 1 d U . .
H4B H 1.2173 -0.0382 0.5002 0.046 Uiso 1 1 calc R . .
C1 C 1.4508(14) -0.0867(8) 0.088(3) 0.044(4) Uani 1 1 d U . .
H1B H 1.4721 -0.1127 -0.0028 0.066 Uiso 1 1 calc R . .
H1C H 1.5023 -0.0895 0.1986 0.066 Uiso 1 1 calc R . .
H1D H 1.4499 -0.0476 0.0419 0.066 Uiso 1 1 calc R . .
C2 C 1.3213(13) -0.1598(6) 0.138(2) 0.028(3) Uani 1 1 d U . .
C3 C 1.3908(14) -0.2039(7) 0.118(2) 0.031(4) Uani 1 1 d U . .
H3A H 1.4606 -0.1962 0.0902 0.037 Uiso 1 1 calc R . .
C4 C 1.3570(12) -0.2617(7) 0.140(2) 0.028(3) Uani 1 1 d U . .
C5 C 1.2532(12) -0.2739(7) 0.1809(19) 0.027(3) Uani 1 1 d U . .
H5A H 1.2316 -0.3121 0.1951 0.033 Uiso 1 1 calc R . .
C6 C 1.1808(11) -0.2278(6) 0.2009(18) 0.022(3) Uani 1 1 d U . .
C7 C 1.2149(12) -0.1714(6) 0.1890(19) 0.026(3) Uani 1 1 d U . .
C8 C 1.0730(13) -0.2386(7) 0.246(2) 0.027(3) Uani 1 1 d U . .
C9 C 0.9172(13) -0.2818(7) 0.298(2) 0.029(3) Uani 1 1 d U . .
C10 C 0.8385(12) -0.3201(7) 0.335(2) 0.029(3) Uani 1 1 d U . .
H10A H 0.8519 -0.3598 0.3450 0.035 Uiso 1 1 calc R . .
C11 C 0.7384(13) -0.2966(7) 0.355(2) 0.034(4) Uani 1 1 d U . .
H11A H 0.6823 -0.3212 0.3781 0.040 Uiso 1 1 calc R . .
C12 C 0.7180(14) -0.2364(7) 0.340(2) 0.035(4) Uani 1 1 d U . .
H12A H 0.6492 -0.2217 0.3530 0.042 Uiso 1 1 calc R . .
C13 C 0.8012(13) -0.1992(7) 0.308(2) 0.033(4) Uani 1 1 d U . .
H13A H 0.7908 -0.1592 0.3019 0.039 Uiso 1 1 calc R . .
C14 C 0.9000(12) -0.2237(6) 0.283(2) 0.025(3) Uani 1 1 d U . .
C15 C 1.1337(19) 0.0667(9) 0.470(3) 0.060(6) Uani 1 1 d U . .
H15A H 1.0767 0.0905 0.5064 0.091 Uiso 1 1 calc R . .
H15B H 1.1849 0.0908 0.4179 0.091 Uiso 1 1 calc R . .
H15C H 1.1711 0.0466 0.5749 0.091 Uiso 1 1 calc R . .
C16 C 1.3648(17) -0.0189(10) 0.549(3) 0.060(6) Uani 1 1 d U . .
H16A H 1.3756 -0.0364 0.6687 0.090 Uiso 1 1 calc R . .
H16B H 1.3565 0.0223 0.5609 0.090 Uiso 1 1 calc R . .
H16C H 1.4272 -0.0268 0.4888 0.090 Uiso 1 1 calc R . .

loop_
_atom_site_aniso_label
_atom_site_aniso_U_11
_atom_site_aniso_U_22
_atom_site_aniso_U_33
_atom_site_aniso_U_23
_atom_site_aniso_U_13
_atom_site_aniso_U_12
Gd1 0.0264(4) 0.0220(4) 0.0384(5) 0.0018(3) 0.0100(3) -0.0014(3)
Br1 0.0319(9) 0.0348(9) 0.0368(8) 0.0000(7) 0.0069(7) 0.0077(7)
Cl3 0.029(2) 0.0261(19) 0.055(2) 0.0033(17) 0.0085(18) -0.0043(16)
Cl2 0.036(2) 0.0288(19) 0.042(2) -0.0020(16) 0.0131(17) -0.0002(17)
Cl1 0.035(2) 0.030(2) 0.065(3) 0.0051(19) 0.017(2) -0.0034(17)
N1 0.030(6) 0.017(5) 0.030(6) 0.000(4) 0.007(5) 0.001(5)
N2 0.022(6) 0.030(6) 0.030(5) 0.006(5) 0.009(5) -0.006(5)
O1 0.025(5) 0.029(5) 0.044(5) -0.001(4) 0.013(4) 0.002(4)
O2 0.030(5) 0.025(5) 0.042(5) 0.004(4) 0.012(4) 0.004(4)
O3 0.038(6) 0.043(6) 0.040(5) 0.000(5) 0.011(5) 0.007(5)
O4 0.032(5) 0.037(5) 0.048(6) 0.002(5) 0.010(5) -0.001(5)
C1 0.039(8) 0.045(8) 0.049(8) 0.003(6) 0.015(6) -0.002(6)
C2 0.029(7) 0.026(6) 0.029(6) 0.002(5) 0.003(5) -0.007(6)
C3 0.031(7) 0.037(7) 0.027(6) -0.007(5) 0.011(6) 0.004(6)
C4 0.027(7) 0.033(7) 0.024(6) -0.003(5) 0.003(5) 0.002(6)
C5 0.026(7) 0.028(6) 0.029(6) -0.007(5) 0.006(5) -0.002(5)
C6 0.020(6) 0.027(6) 0.018(5) 0.004(5) -0.002(5) -0.003(5)
C7 0.023(6) 0.029(6) 0.026(6) 0.004(5) 0.000(5) 0.004(5)
C8 0.027(7) 0.032(6) 0.022(6) -0.007(5) 0.000(5) -0.002(6)
C9 0.031(7) 0.028(6) 0.029(6) -0.006(5) 0.006(5) -0.003(6)
C10 0.024(7) 0.030(7) 0.034(7) 0.003(5) 0.008(5) -0.005(6)
C11 0.029(7) 0.040(7) 0.030(6) -0.003(6) -0.001(6) -0.005(6)
C12 0.028(7) 0.040(7) 0.035(7) 0.000(6) 0.000(6) 0.006(6)
C13 0.037(7) 0.028(7) 0.033(6) -0.002(6) 0.005(6) 0.006(6)
C14 0.019(6) 0.027(6) 0.029(6) -0.002(5) 0.002(5) 0.000(5)
C15 0.070(9) 0.052(9) 0.059(9) -0.001(7) 0.009(7) 0.003(7)
C16 0.051(9) 0.063(9) 0.064(9) 0.007(7) 0.002(7) -0.005(7)

loop_
_atom_type_symbol
_atom_type_description
_atom_type_scat_dispersion_real
_atom_type_scat_dispersion_imag
_atom_type_scat_source
C C 0.0033 0.0016 'International Tables Vol C Tables 4.2.6.8 and 6.1.1.4'
H H 0.0000 0.0000 'International Tables Vol C Tables 4.2.6.8 and 6.1.1.4'
N N 0.0061 0.0033 'International Tables Vol C Tables 4.2.6.8 and 6.1.1.4'
O O 0.0106 0.0060 'International Tables Vol C Tables 4.2.6.8 and 6.1.1.4'
Gd Gd -0.1653 3.9035 'International Tables Vol C Tables 4.2.6.8 and 6.1.1.4'
Br Br -0.2901 2.4595 'International Tables Vol C Tables 4.2.6.8 and 6.1.1.4'
Cl Cl 0.1484 0.1585 'International Tables Vol C Tables 4.2.6.8 and 6.1.1.4'

loop_
_geom_angle_atom_site_label_1
_geom_angle_atom_site_label_2
_geom_angle_atom_site_label_3
_geom_angle
_geom_angle_site_symmetry_1
_geom_angle_site_symmetry_3
_geom_angle_publ_flag
O2 Gd1 O3 108.7(4) . . ?
O2 Gd1 O4 74.8(4) . . ?
O3 Gd1 O4 68.9(4) . . ?
O2 Gd1 Cl1 139.6(3) . . ?
O3 Gd1 Cl1 92.1(3) . . ?
O4 Gd1 Cl1 81.5(3) . . ?
O2 Gd1 O1 62.7(3) . . ?
O3 Gd1 O1 139.5(4) . . ?
O4 Gd1 O1 70.7(4) . . ?
Cl1 Gd1 O1 78.8(2) . . ?
O2 Gd1 Cl3 71.8(3) . . ?
O3 Gd1 Cl3 71.4(3) . . ?
O4 Gd1 Cl3 114.8(3) . . ?
Cl1 Gd1 Cl3 148.60(13) . . ?
O1 Gd1 Cl3 130.9(2) . . ?
O2 Gd1 Cl2 80.3(3) . . ?
O3 Gd1 Cl2 147.0(3) . . ?
O4 Gd1 Cl2 142.6(3) . . ?
Cl1 Gd1 Cl2 101.03(14) . . ?
O1 Gd1 Cl2 73.3(3) . . ?
Cl3 Gd1 Cl2 82.18(12) . . ?
O2 Gd1 Cl3 139.7(3) . 3_755 ?
O3 Gd1 Cl3 75.3(3) . 3_755 ?
O4 Gd1 Cl3 137.8(3) . 3_755 ?
Cl1 Gd1 Cl3 78.26(13) . 3_755 ?
O1 Gd1 Cl3 138.6(2) . 3_755 ?
Cl3 Gd1 Cl3 71.85(13) . 3_755 ?
Cl2 Gd1 Cl3 77.93(12) . 3_755 ?
Gd1 Cl3 Gd1 108.15(13) . 3_755 ?
C8 N1 C9 107.8(12) . . ?
C8 N1 H1A 126.1 . . ?
C9 N1 H1A 126.1 . . ?
C8 N2 C14 109.4(12) . . ?
C2 O1 C1 117.7(12) . . ?
C2 O1 Gd1 113.7(9) . . ?
C1 O1 Gd1 128.2(10) . . ?
C7 O2 Gd1 131.4(9) . . ?
C7 O2 H2A 114.3 . . ?
Gd1 O2 H2A 114.3 . . ?
C15 O3 Gd1 131.3(12) . . ?
C15 O3 H3C 109.5 . . ?
Gd1 O3 H3C 99.7 . . ?
C16 O4 Gd1 137.2(11) . . ?
C16 O4 H4B 109.5 . . ?
Gd1 O4 H4B 98.4 . . ?
O1 C1 H1B 109.5 . . ?
O1 C1 H1C 109.5 . . ?
H1B C1 H1C 109.5 . . ?
O1 C1 H1D 109.5 . . ?
H1B C1 H1D 109.5 . . ?
H1C C1 H1D 109.5 . . ?
C3 C2 O1 125.2(14) . . ?
C3 C2 C7 120.5(14) . . ?
O1 C2 C7 114.3(13) . . ?
C2 C3 C4 119.6(15) . . ?
C2 C3 H3A 120.2 . . ?
C4 C3 H3A 120.2 . . ?
C5 C4 C3 120.9(14) . . ?
C5 C4 Br1 119.9(12) . . ?
C3 C4 Br1 119.2(11) . . ?
C4 C5 C6 119.3(14) . . ?
C4 C5 H5A 120.4 . . ?
C6 C5 H5A 120.4 . . ?
C7 C6 C5 120.2(13) . . ?
C7 C6 C8 118.7(14) . . ?
C5 C6 C8 121.0(13) . . ?
O2 C7 C6 123.9(14) . . ?
O2 C7 C2 116.3(13) . . ?
C6 C7 C2 119.3(13) . . ?
N2 C8 N1 109.1(13) . . ?
N2 C8 C6 123.8(14) . . ?
N1 C8 C6 126.6(14) . . ?
C14 C9 C10 123.1(15) . . ?
C14 C9 N1 106.1(13) . . ?
C10 C9 N1 130.7(14) . . ?
C9 C10 C11 116.1(15) . . ?
C9 C10 H10A 122.0 . . ?
C11 C10 H10A 122.0 . . ?
C10 C11 C12 122.2(16) . . ?
C10 C11 H11A 118.9 . . ?
C12 C11 H11A 118.9 . . ?
C13 C12 C11 119.5(16) . . ?
C13 C12 H12A 120.3 . . ?
C11 C12 H12A 120.3 . . ?
C14 C13 C12 117.4(15) . . ?
C14 C13 H13A 121.3 . . ?
C12 C13 H13A 121.3 . . ?
C9 C14 C13 121.6(14) . . ?
C9 C14 N2 107.5(13) . . ?
C13 C14 N2 130.8(14) . . ?
O3 C15 H15A 109.5 . . ?
O3 C15 H15B 109.5 . . ?
H15A C15 H15B 109.5 . . ?
O3 C15 H15C 109.5 . . ?
H15A C15 H15C 109.5 . . ?
H15B C15 H15C 109.5 . . ?
O4 C16 H16A 109.5 . . ?
O4 C16 H16B 109.5 . . ?
H16A C16 H16B 109.5 . . ?
O4 C16 H16C 109.5 . . ?
H16A C16 H16C 109.5 . . ?
H16B C16 H16C 109.5 . . ?

loop_
_geom_bond_atom_site_label_1
_geom_bond_atom_site_label_2
_geom_bond_distance
_geom_bond_site_symmetry_2
_geom_bond_publ_flag
Gd1 O2 2.247(10) . ?
Gd1 O3 2.410(11) . ?
Gd1 O4 2.464(12) . ?
Gd1 Cl1 2.640(4) . ?
Gd1 O1 2.695(10) . ?
Gd1 Cl3 2.816(4) . ?
Gd1 Cl2 2.820(4) . ?
Gd1 Cl3 2.850(4) 3_755 ?
Br1 C4 1.896(15) . ?
Cl3 Gd1 2.850(4) 3_755 ?
N1 C8 1.353(19) . ?
N1 C9 1.43(2) . ?
N1 H1A 0.8600 . ?
N2 C8 1.32(2) . ?
N2 C14 1.398(19) . ?
O1 C2 1.378(18) . ?
O1 C1 1.413(19) . ?
O2 C7 1.332(18) . ?
O2 H2A 0.9300 . ?
O3 C15 1.35(2) . ?
O3 H3C 0.8200 . ?
O4 C16 1.41(2) . ?
O4 H4B 0.8200 . ?
C1 H1B 0.9600 . ?
C1 H1C 0.9600 . ?
C1 H1D 0.9600 . ?
C2 C3 1.35(2) . ?
C2 C7 1.44(2) . ?
C3 C4 1.41(2) . ?
C3 H3A 0.9300 . ?
C4 C5 1.39(2) . ?
C5 C6 1.41(2) . ?
C5 H5A 0.9300 . ?
C6 C7 1.37(2) . ?
C6 C8 1.44(2) . ?
C9 C14 1.36(2) . ?
C9 C10 1.37(2) . ?
C10 C11 1.38(2) . ?
C10 H10A 0.9300 . ?
C11 C12 1.41(2) . ?
C11 H11A 0.9300 . ?
C12 C13 1.38(2) . ?
C12 H12A 0.9300 . ?
C13 C14 1.38(2) . ?
C13 H13A 0.9300 . ?
C15 H15A 0.9600 . ?
C15 H15B 0.9600 . ?
C15 H15C 0.9600 . ?
C16 H16A 0.9600 . ?
C16 H16B 0.9600 . ?
C16 H16C 0.9600 . ?
